data_7117770
loop_
_publ_author_name
'Kalalbandi, Veerendra Kumar A.'
'Seetharamappa, J.'

_publ_section_title
;
 1-[(2E)-3-Phenylprop-2-enoyl]-1H-benzimidazoles as anticancer agents:
 synthesis, crystal structure analysis and binding studies of the most
 potent anticancer molecule with serum albumin
;
_journal_issue 11
_journal_name_full 'Med. Chem. Commun.'
_journal_page_first 1942
_journal_paper_doi 10.1039/C5MD00293A
_journal_volume 6
_journal_year 2015
_chemical_formula_moiety 'C22 H15 Cl N2 O'
_chemical_formula_sum 'C22 H16 Cl N2 O'
_chemical_formula_weight 359.82
_chemical_name_systematic
; 
 ? 
;
_space_group_IT_number 14
_symmetry_cell_setting monoclinic
_symmetry_space_group_name_Hall '-P 2ybc'
_symmetry_space_group_name_H-M 'P 1 21/c 1'
_atom_sites_solution_hydrogens geom
_atom_sites_solution_primary direct
_atom_sites_solution_secondary difmap
_audit_creation_method SHELXL-97
_audit_update_record
;
2014-08-09 deposited with the CCDC.
2015-09-04 downloaded from the CCDC.
;
_cell_angle_alpha 90.00
_cell_angle_beta 111.098(2)
_cell_angle_gamma 90.00
_cell_formula_units_Z 4
_cell_length_a 13.5275(10)
_cell_length_b 7.5746(5)
_cell_length_c 18.3908(11)
_cell_measurement_temperature 296(2)
_cell_volume 1758.1(2)
_computing_structure_refinement 'SHELXL-97 (Sheldrick, 2008)'
_computing_structure_solution 'SHELXS-97 (Sheldrick, 2008)'
_diffrn_ambient_temperature 296(2)
_diffrn_measured_fraction_theta_full 0.990
_diffrn_measured_fraction_theta_max 0.990
_diffrn_radiation_monochromator graphite
_diffrn_radiation_source 'fine-focus sealed tube'
_diffrn_radiation_type MoK\a
_diffrn_radiation_wavelength 0.71073
_diffrn_reflns_av_R_equivalents 0.0330
_diffrn_reflns_av_sigmaI/netI 0.0304
_diffrn_reflns_limit_h_max 14
_diffrn_reflns_limit_h_min -15
_diffrn_reflns_limit_k_max 8
_diffrn_reflns_limit_k_min -8
_diffrn_reflns_limit_l_max 20
_diffrn_reflns_limit_l_min -20
_diffrn_reflns_number 10366
_diffrn_reflns_theta_full 24.08
_diffrn_reflns_theta_max 24.08
_diffrn_reflns_theta_min 1.61
_exptl_absorpt_coefficient_mu 0.230
_exptl_crystal_density_diffrn 1.359
_exptl_crystal_density_method 'not measured'
_exptl_crystal_F_000 748
_refine_diff_density_max 0.173
_refine_diff_density_min -0.218
_refine_diff_density_rms 0.028
_refine_ls_extinction_coef 0.0069(13)
_refine_ls_extinction_expression Fc^*^=kFc[1+0.001xFc^2^\l^3^/sin(2\q)]^-1/4^
_refine_ls_extinction_method SHELXL
_refine_ls_goodness_of_fit_ref 1.008
_refine_ls_hydrogen_treatment mixed
_refine_ls_matrix_type full
_refine_ls_number_parameters 236
_refine_ls_number_reflns 2764
_refine_ls_number_restraints 0
_refine_ls_restrained_S_all 1.008
_refine_ls_R_factor_all 0.0591
_refine_ls_R_factor_gt 0.0395
_refine_ls_shift/su_max 0.014
_refine_ls_shift/su_mean 0.003
_refine_ls_structure_factor_coef Fsqd
_refine_ls_weighting_details 'calc w=1/[\s^2^(Fo^2^)+(0.0606P)^2^+0.2123P] where P=(Fo^2^+2Fc^2^)/3'
_refine_ls_weighting_scheme calc
_refine_ls_wR_factor_gt 0.1016
_refine_ls_wR_factor_ref 0.1159
_reflns_number_gt 2007
_reflns_number_total 2764
_reflns_threshold_expression >2sigma(I)
_cod_data_source_file c5md00293a2.cif
_cod_data_source_block chem_veerendraak_b2_35_3j_0ma
_cod_depositor_comments
;
The following automatic conversions were performed:

'_symmetry_cell_setting' value 'Monoclinic' changed to 'monoclinic'
according to
/usr/data/users/saulius/crontab/automatic-downloads/rss-feeds/RSC/lib/dictionaries/cif_core.dic
dictionary named 'cif_core.dic' version 2.4.2 from 2011-04-26.

Automatic conversion script
Id: cif_fix_values 3271 2015-04-21 07:52:19Z andrius 

 Adding full bibliography for 7117770.cif.
;
_cod_original_sg_symbol_H-M P12(1)/c1
_cod_database_code 7117770

loop_
_symmetry_equiv_pos_as_xyz
'x, y, z'
'-x, y+1/2, -z+1/2'
'-x, -y, -z'
'x, -y-1/2, z-1/2'

loop_
_atom_site_label
_atom_site_type_symbol
_atom_site_fract_x
_atom_site_fract_y
_atom_site_fract_z
_atom_site_U_iso_or_equiv
_atom_site_adp_type
_atom_site_occupancy
_atom_site_symmetry_multiplicity
_atom_site_calc_flag
_atom_site_refinement_flags
Cl1 Cl 0.63815(5) 1.09980(10) 0.07479(4) 0.0916(3) Uani 1 1 d .
O1 O 1.01474(12) 0.7809(2) 0.50674(9) 0.0829(5) Uani 1 1 d .
N1 N 1.06200(12) 0.9002(2) 0.41164(10) 0.0582(5) Uani 1 1 d .
N2 N 1.13079(14) 1.0622(2) 0.33824(11) 0.0698(5) Uani 1 1 d .
C1 C 0.75624(17) 1.0634(3) 0.15232(13) 0.0669(6) Uani 1 1 d .
C2 C 0.84374(18) 1.0061(3) 0.13800(13) 0.0693(6) Uani 1 1 d .
H2 H 0.8403 0.9878 0.0871 0.083 Uiso 1 1 calc R
C3 C 0.93680(17) 0.9759(3) 0.19978(12) 0.0632(6) Uani 1 1 d .
H3 H 0.9959 0.9355 0.1903 0.076 Uiso 1 1 calc R
C4 C 0.94363(15) 1.0047(3) 0.27549(12) 0.0582(5) Uani 1 1 d .
C5 C 1.04552(16) 0.9853(3) 0.34003(12) 0.0607(6) Uani 1 1 d .
C6 C 0.99220(16) 0.8003(3) 0.43706(13) 0.0633(6) Uani 1 1 d .
C7 C 0.89923(15) 0.7206(3) 0.37825(12) 0.0592(5) Uani 1 1 d .
H7 H 0.8967 0.7078 0.3273 0.071 Uiso 1 1 calc R
C8 C 0.81847(16) 0.6663(3) 0.39732(12) 0.0622(6) Uani 1 1 d .
H8 H 0.8253 0.6829 0.4490 0.075 Uiso 1 1 calc R
C9 C 0.72084(15) 0.5843(3) 0.34723(12) 0.0601(6) Uani 1 1 d .
C10 C 0.69801(17) 0.5522(3) 0.26853(13) 0.0724(7) Uani 1 1 d .
H10 H 0.7463 0.5861 0.2458 0.087 Uiso 1 1 calc R
C11 C 0.60536(19) 0.4712(4) 0.22384(15) 0.0826(7) Uani 1 1 d .
H11 H 0.5916 0.4512 0.1712 0.099 Uiso 1 1 calc R
C12 C 0.53288(19) 0.4195(3) 0.25570(18) 0.0824(8) Uani 1 1 d .
H12 H 0.4706 0.3632 0.2253 0.099 Uiso 1 1 calc R
C13 C 0.85421(17) 1.0651(3) 0.28828(13) 0.0712(7) Uani 1 1 d .
H13 H 0.8577 1.0868 0.3389 0.085 Uiso 1 1 calc R
C14 C 0.76068(18) 1.0932(3) 0.22700(14) 0.0742(7) Uani 1 1 d .
H14 H 0.7009 1.1320 0.2361 0.089 Uiso 1 1 calc R
C15 C 1.20778(16) 1.0347(3) 0.41162(14) 0.0674(6) Uani 1 1 d .
C16 C 1.16770(15) 0.9351(3) 0.45806(13) 0.0620(6) Uani 1 1 d .
C17 C 0.64533(19) 0.5336(3) 0.37795(15) 0.0775(7) Uani 1 1 d .
H17 H 0.6574 0.5553 0.4302 0.093 Uiso 1 1 calc R
C18 C 0.55304(19) 0.4516(4) 0.33249(17) 0.0878(8) Uani 1 1 d .
H18 H 0.5039 0.4178 0.3545 0.105 Uiso 1 1 calc R
C19 C 1.22993(17) 0.8863(3) 0.53307(14) 0.0744(7) Uani 1 1 d .
H19 H 1.2037 0.8158 0.5634 0.089 Uiso 1 1 calc R
C20 C 1.3335(2) 0.9477(4) 0.56081(16) 0.0871(8) Uani 1 1 d .
H20 H 1.3778 0.9172 0.6109 0.105 Uiso 1 1 calc R
C21 C 1.3727(2) 1.0535(4) 0.51583(18) 0.0912(9) Uani 1 1 d .
H21 H 1.4418 1.0955 0.5371 0.109 Uiso 1 1 calc R
C22 C 1.31172(18) 1.0974(3) 0.44079(16) 0.0823(8) Uani 1 1 d .
H22 H 1.3386 1.1664 0.4104 0.099 Uiso 1 1 calc R

loop_
_atom_site_aniso_label
_atom_site_aniso_U_11
_atom_site_aniso_U_22
_atom_site_aniso_U_33
_atom_site_aniso_U_23
_atom_site_aniso_U_13
_atom_site_aniso_U_12
Cl1 0.0818(4) 0.1072(6) 0.0701(4) 0.0184(4) 0.0083(3) 0.0069(3)
O1 0.0840(10) 0.0987(14) 0.0586(10) 0.0063(9) 0.0166(8) -0.0049(9)
N1 0.0544(10) 0.0605(12) 0.0562(10) -0.0048(9) 0.0159(8) 0.0038(8)
N2 0.0620(11) 0.0699(13) 0.0769(13) -0.0009(11) 0.0242(10) -0.0003(9)
C1 0.0718(14) 0.0629(15) 0.0631(14) 0.0123(12) 0.0207(12) -0.0008(11)
C2 0.0808(15) 0.0732(17) 0.0552(13) 0.0010(12) 0.0259(12) -0.0126(12)
C3 0.0659(13) 0.0634(15) 0.0655(14) -0.0021(12) 0.0298(12) -0.0064(11)
C4 0.0612(12) 0.0524(13) 0.0606(13) 0.0037(11) 0.0217(10) 0.0019(10)
C5 0.0632(13) 0.0566(14) 0.0629(14) -0.0053(12) 0.0234(11) 0.0041(11)
C6 0.0637(12) 0.0635(16) 0.0596(14) 0.0000(12) 0.0185(11) 0.0091(11)
C7 0.0617(12) 0.0593(14) 0.0562(12) 0.0019(11) 0.0208(10) 0.0079(10)
C8 0.0712(13) 0.0609(15) 0.0542(12) 0.0060(11) 0.0221(11) 0.0069(11)
C9 0.0632(12) 0.0551(14) 0.0647(14) 0.0060(11) 0.0263(11) 0.0075(10)
C10 0.0617(13) 0.090(2) 0.0662(15) -0.0042(13) 0.0245(12) 0.0022(12)
C11 0.0707(15) 0.093(2) 0.0755(16) -0.0103(15) 0.0164(13) 0.0027(14)
C12 0.0643(14) 0.0664(17) 0.105(2) 0.0055(15) 0.0162(15) 0.0017(12)
C13 0.0776(14) 0.0807(17) 0.0565(13) 0.0059(13) 0.0255(12) 0.0214(12)
C14 0.0695(14) 0.0834(19) 0.0699(15) 0.0109(13) 0.0254(12) 0.0187(12)
C15 0.0585(12) 0.0599(15) 0.0794(16) -0.0124(13) 0.0196(12) 0.0047(11)
C16 0.0560(12) 0.0608(15) 0.0640(14) -0.0134(12) 0.0154(11) 0.0075(10)
C17 0.0869(16) 0.0756(18) 0.0771(16) 0.0034(14) 0.0383(14) -0.0060(13)
C18 0.0756(16) 0.084(2) 0.111(2) 0.0146(17) 0.0417(16) -0.0066(14)
C19 0.0677(14) 0.0800(18) 0.0666(15) -0.0115(13) 0.0133(12) 0.0130(12)
C20 0.0681(15) 0.094(2) 0.0788(17) -0.0215(16) 0.0018(14) 0.0159(14)
C21 0.0609(14) 0.091(2) 0.108(2) -0.0311(18) 0.0131(16) 0.0001(14)
C22 0.0619(14) 0.0804(19) 0.100(2) -0.0163(15) 0.0233(14) -0.0030(12)

loop_
_atom_type_symbol
_atom_type_description
_atom_type_scat_dispersion_real
_atom_type_scat_dispersion_imag
_atom_type_scat_source
C C 0.0033 0.0016 'International Tables Vol C Tables 4.2.6.8 and 6.1.1.4'
H H 0.0000 0.0000 'International Tables Vol C Tables 4.2.6.8 and 6.1.1.4'
N N 0.0061 0.0033 'International Tables Vol C Tables 4.2.6.8 and 6.1.1.4'
O O 0.0106 0.0060 'International Tables Vol C Tables 4.2.6.8 and 6.1.1.4'
Cl Cl 0.1484 0.1585 'International Tables Vol C Tables 4.2.6.8 and 6.1.1.4'

loop_
_geom_angle_atom_site_label_1
_geom_angle_atom_site_label_2
_geom_angle_atom_site_label_3
_geom_angle
C16 N1 C5 105.44(17)
C16 N1 C6 123.75(18)
C5 N1 C6 130.80(17)
C5 N2 C15 105.59(18)
C14 C1 C2 120.9(2)
C14 C1 Cl1 119.44(18)
C2 C1 Cl1 119.62(18)
C1 C2 C3 119.3(2)
C1 C2 H2 120.4
C3 C2 H2 120.4
C2 C3 C4 121.0(2)
C2 C3 H3 119.5
C4 C3 H3 119.5
C3 C4 C13 118.5(2)
C3 C4 C5 120.20(18)
C13 C4 C5 121.15(19)
N2 C5 N1 112.60(18)
N2 C5 C4 121.1(2)
N1 C5 C4 126.02(18)
O1 C6 N1 118.00(19)
O1 C6 C7 123.6(2)
N1 C6 C7 118.37(19)
C8 C7 C6 120.20(19)
C8 C7 H7 119.9
C6 C7 H7 119.9
C7 C8 C9 127.79(19)
C7 C8 H8 116.1
C9 C8 H8 116.1
C10 C9 C17 117.1(2)
C10 C9 C8 123.19(19)
C17 C9 C8 119.7(2)
C11 C10 C9 121.0(2)
C11 C10 H10 119.5
C9 C10 H10 119.5
C10 C11 C12 120.8(2)
C10 C11 H11 119.6
C12 C11 H11 119.6
C18 C12 C11 119.1(2)
C18 C12 H12 120.4
C11 C12 H12 120.4
C14 C13 C4 120.8(2)
C14 C13 H13 119.6
C4 C13 H13 119.6
C1 C14 C13 119.4(2)
C1 C14 H14 120.3
C13 C14 H14 120.3
N2 C15 C16 110.87(18)
N2 C15 C22 128.4(2)
C16 C15 C22 120.7(2)
C19 C16 C15 121.8(2)
C19 C16 N1 132.7(2)
C15 C16 N1 105.47(18)
C18 C17 C9 121.2(2)
C18 C17 H17 119.4
C9 C17 H17 119.4
C12 C18 C17 120.7(2)
C12 C18 H18 119.6
C17 C18 H18 119.6
C16 C19 C20 116.6(3)
C16 C19 H19 121.7
C20 C19 H19 121.7
C21 C20 C19 121.8(3)
C21 C20 H20 119.1
C19 C20 H20 119.1
C22 C21 C20 121.3(2)
C22 C21 H21 119.3
C20 C21 H21 119.3
C21 C22 C15 117.6(3)
C21 C22 H22 121.2
C15 C22 H22 121.2

loop_
_geom_bond_atom_site_label_1
_geom_bond_atom_site_label_2
_geom_bond_distance
Cl1 C1 1.738(2)
O1 C6 1.215(2)
N1 C16 1.402(2)
N1 C5 1.410(3)
N1 C6 1.415(3)
N2 C5 1.303(3)
N2 C15 1.392(3)
C1 C14 1.371(3)
C1 C2 1.372(3)
C2 C3 1.378(3)
C2 H2 0.9300
C3 C4 1.379(3)
C3 H3 0.9300
C4 C13 1.390(3)
C4 C5 1.467(3)
C6 C7 1.462(3)
C7 C8 1.327(3)
C7 H7 0.9300
C8 C9 1.450(3)
C8 H8 0.9300
C9 C10 1.388(3)
C9 C17 1.388(3)
C10 C11 1.371(3)
C10 H10 0.9300
C11 C12 1.368(3)
C11 H11 0.9300
C12 C18 1.360(4)
C12 H12 0.9300
C13 C14 1.375(3)
C13 H13 0.9300
C14 H14 0.9300
C15 C16 1.388(3)
C15 C22 1.395(3)
C16 C19 1.383(3)
C17 C18 1.375(3)
C17 H17 0.9300
C18 H18 0.9300
C19 C20 1.387(3)
C19 H19 0.9300
C20 C21 1.387(4)
C20 H20 0.9300
C21 C22 1.370(4)
C21 H21 0.9300
C22 H22 0.9300
